data_7131788
loop_
_publ_author_name
'Fern&#xe1;ndez-Buenestado, Marta'
'Somerville, Rosie J.'
'L&#xf3;pez-Serrano, Joaqu&#xed;n'
'Campos, Jes&#xfa;s'

_publ_section_title
;
 A genuine germylene PGeP pincer ligand for formic acid dehydrogenation
 with iridium.
;
_journal_name_full 'Chemical communications (Cambridge, England)'
_journal_paper_doi 10.1039/d3cc02447d
_journal_year 2023
_chemical_formula_sum 'C29 H52 Cl Ge Ir N2 O P2'
_chemical_formula_weight 806.90
_space_group_crystal_system monoclinic
_space_group_IT_number 15
_space_group_name_Hall '-C 2yc'
_space_group_name_H-M_alt 'C 1 2/c 1'
_atom_sites_solution_hydrogens geom
_audit_creation_method SHELXL-2014/7
_audit_update_record
;
2023-05-11 deposited with the CCDC.	2023-06-15 downloaded from the CCDC.
;
_cell_angle_alpha 90
_cell_angle_beta 103.083(5)
_cell_angle_gamma 90
_cell_formula_units_Z 8
_cell_length_a 17.8449(14)
_cell_length_b 16.1593(14)
_cell_length_c 23.0027(18)
_cell_measurement_reflns_used 3141
_cell_measurement_temperature 193(2)
_cell_measurement_theta_max 24.76
_cell_measurement_theta_min 2.46
_cell_volume 6460.9(9)
_computing_cell_refinement 'Bruker APEX3'
_computing_data_collection 'Bruker APEX3'
_computing_data_reduction 'Bruker APEX3'
_computing_structure_refinement 'SHELXL-2014/7 (Sheldrick, 2014)'
_computing_structure_solution 'SHELXT 2014/5 (Sheldrick, 2014)'
_diffrn_ambient_temperature 193(2)
_diffrn_measured_fraction_theta_full 0.999
_diffrn_measured_fraction_theta_max 1.000
_diffrn_measurement_device_type 'Bruker D8Quest'
_diffrn_measurement_method '\f and \w scans'
_diffrn_radiation_type MoK\a
_diffrn_radiation_wavelength 0.71073
_diffrn_reflns_av_R_equivalents 0.1715
_diffrn_reflns_av_unetI/netI 0.0546
_diffrn_reflns_Laue_measured_fraction_full 0.999
_diffrn_reflns_Laue_measured_fraction_max 1.000
_diffrn_reflns_limit_h_max 22
_diffrn_reflns_limit_h_min -22
_diffrn_reflns_limit_k_max 19
_diffrn_reflns_limit_k_min -19
_diffrn_reflns_limit_l_max 28
_diffrn_reflns_limit_l_min -28
_diffrn_reflns_number 143808
_diffrn_reflns_point_group_measured_fraction_full 0.999
_diffrn_reflns_point_group_measured_fraction_max 1.000
_diffrn_reflns_theta_full 25.242
_diffrn_reflns_theta_max 26.000
_diffrn_reflns_theta_min 2.066
_diffrn_source 'IuS 3.0 Microfocus Source'
_exptl_absorpt_coefficient_mu 5.252
_exptl_absorpt_correction_T_max 0.7457
_exptl_absorpt_correction_T_min 0.6095
_exptl_absorpt_correction_type multi-scan
_exptl_absorpt_process_details ' Apex3 v2016.9-0 (Bruker, 2016)'
_exptl_crystal_colour yellow
_exptl_crystal_density_diffrn 1.659
_exptl_crystal_description plate
_exptl_crystal_F_000 3232
_exptl_crystal_size_max 0.17
_exptl_crystal_size_mid 0.12
_exptl_crystal_size_min 0.06
_refine_diff_density_max 1.032
_refine_diff_density_min -1.679
_refine_diff_density_rms 0.142
_refine_ls_extinction_method none
_refine_ls_goodness_of_fit_ref 1.006
_refine_ls_hydrogen_treatment constr
_refine_ls_matrix_type full
_refine_ls_number_parameters 346
_refine_ls_number_reflns 6346
_refine_ls_number_restraints 0
_refine_ls_restrained_S_all 1.006
_refine_ls_R_factor_all 0.0596
_refine_ls_R_factor_gt 0.0424
_refine_ls_shift/su_max 0.002
_refine_ls_shift/su_mean 0.000
_refine_ls_structure_factor_coef Fsqd
_refine_ls_weighting_details 'w=1/[\s^2^(Fo^2^)+(0.0446P)^2^+28.1877P] where P=(Fo^2^+2Fc^2^)/3'
_refine_ls_weighting_scheme calc
_refine_ls_wR_factor_gt 0.0873
_refine_ls_wR_factor_ref 0.0946
_reflns_Friedel_coverage 0.000
_reflns_number_gt 5109
_reflns_number_total 6346
_reflns_threshold_expression 'I > 2\s(I)'
_cod_data_source_file d3cc02447d3.cif
_cod_data_source_block jcm06621b_a
_cod_original_sg_symbol_H-M 'C 2/c'
_cod_database_code 7131788
_shelx_shelxl_version_number 2014/7
_shelx_space_group_comment
;
The symmetry employed for this shelxl refinement is uniquely defined
by the following loop, which should always be used as a source of
symmetry information in preference to the above space-group names.
They are only intended as comments.
;

loop_
_space_group_symop_operation_xyz
'x, y, z'
'-x, y, -z+1/2'
'x+1/2, y+1/2, z'
'-x+1/2, y+1/2, -z+1/2'
'-x, -y, -z'
'x, -y, z-1/2'
'-x+1/2, -y+1/2, -z'
'x+1/2, -y+1/2, z-1/2'

loop_
_atom_site_label
_atom_site_type_symbol
_atom_site_fract_x
_atom_site_fract_y
_atom_site_fract_z
_atom_site_U_iso_or_equiv
_atom_site_adp_type
_atom_site_occupancy
_atom_site_site_symmetry_order
_atom_site_calc_flag
_atom_site_refinement_flags_posn
_atom_site_refinement_flags_adp
_atom_site_refinement_flags_occupancy
_atom_site_disorder_assembly
_atom_site_disorder_group
Ir01 Ir 0.76553(2) 0.56924(2) 0.67385(2) 0.02107(8) Uani 1 1 d . . . . .
C1 C 0.5241(3) 0.6272(4) 0.5169(3) 0.0264(14) Uani 1 1 d . . . . .
C2 C 0.4736(4) 0.6232(4) 0.4615(3) 0.0328(15) Uani 1 1 d . . . . .
H2 H 0.4887 0.5968 0.4291 0.039 Uiso 1 1 calc R U . . .
C3 C 0.4007(4) 0.6579(4) 0.4537(4) 0.0374(17) Uani 1 1 d . . . . .
H3 H 0.3659 0.6546 0.4158 0.045 Uiso 1 1 calc R U . . .
C4 C 0.3788(4) 0.6967(5) 0.4998(4) 0.0406(18) Uani 1 1 d . . . . .
H4 H 0.3293 0.7213 0.4936 0.049 Uiso 1 1 calc R U . . .
C5 C 0.4288(4) 0.7003(4) 0.5561(3) 0.0351(16) Uani 1 1 d . . . . .
H5 H 0.4130 0.7267 0.5883 0.042 Uiso 1 1 calc R U . . .
C6 C 0.5013(4) 0.6653(4) 0.5650(3) 0.0291(14) Uani 1 1 d . . . . .
C7 C 0.6273(4) 0.5544(4) 0.4845(3) 0.0247(13) Uani 1 1 d . . . . .
H7A H 0.6302 0.5941 0.4523 0.030 Uiso 1 1 calc R U . . .
H7B H 0.5911 0.5097 0.4671 0.030 Uiso 1 1 calc R U . . .
C8 C 0.7059(3) 0.5179(4) 0.5092(3) 0.0248(13) Uani 1 1 d . . . . .
H8A H 0.7177 0.4782 0.4798 0.030 Uiso 1 1 calc R U . . .
H8B H 0.7045 0.4866 0.5459 0.030 Uiso 1 1 calc R U . . .
C9 C 0.7713(4) 0.5818(4) 0.5240(3) 0.0256(14) Uani 1 1 d . . . . .
H9A H 0.7489 0.6380 0.5228 0.031 Uiso 1 1 calc R U . . .
H9B H 0.8021 0.5791 0.4932 0.031 Uiso 1 1 calc R U . . .
C10 C 0.5488(4) 0.7208(4) 0.6656(3) 0.0371(17) Uani 1 1 d . . . . .
H10A H 0.4981 0.7128 0.6755 0.045 Uiso 1 1 calc R U . . .
H10B H 0.5511 0.7782 0.6511 0.045 Uiso 1 1 calc R U . . .
C11 C 0.6116(4) 0.7081(4) 0.7208(3) 0.0354(16) Uani 1 1 d . . . . .
H11A H 0.6038 0.7463 0.7526 0.042 Uiso 1 1 calc R U . . .
H11B H 0.6621 0.7209 0.7118 0.042 Uiso 1 1 calc R U . . .
C12 C 0.6116(4) 0.6177(4) 0.7430(3) 0.0326(16) Uani 1 1 d . . . . .
H12A H 0.5725 0.5862 0.7140 0.039 Uiso 1 1 calc R U . . .
H12B H 0.5954 0.6177 0.7815 0.039 Uiso 1 1 calc R U . . .
C13 C 0.9109(4) 0.6476(4) 0.6033(3) 0.0274(14) Uani 1 1 d . . . . .
C14 C 0.9602(4) 0.6393(5) 0.5577(3) 0.0385(17) Uani 1 1 d . . . . .
H14A H 0.9270 0.6337 0.5177 0.058 Uiso 1 1 calc R U . . .
H14B H 0.9930 0.5902 0.5669 0.058 Uiso 1 1 calc R U . . .
H14C H 0.9925 0.6886 0.5592 0.058 Uiso 1 1 calc R U . . .
C15 C 0.8699(4) 0.7300(4) 0.5946(4) 0.0383(17) Uani 1 1 d . . . . .
H15A H 0.9077 0.7749 0.6037 0.057 Uiso 1 1 calc R U . . .
H15B H 0.8344 0.7338 0.6214 0.057 Uiso 1 1 calc R U . . .
H15C H 0.8408 0.7349 0.5532 0.057 Uiso 1 1 calc R U . . .
C16 C 0.9623(4) 0.6488(5) 0.6674(3) 0.0413(18) Uani 1 1 d . . . . .
H16A H 1.0016 0.6919 0.6704 0.062 Uiso 1 1 calc R U . . .
H16B H 0.9874 0.5948 0.6764 0.062 Uiso 1 1 calc R U . . .
H16C H 0.9305 0.6602 0.6961 0.062 Uiso 1 1 calc R U . . .
C17 C 0.8788(4) 0.4591(4) 0.5889(3) 0.0290(14) Uani 1 1 d . . . . .
C18 C 0.8866(4) 0.4432(4) 0.5254(3) 0.0389(17) Uani 1 1 d . . . . .
H18A H 0.9163 0.4881 0.5127 0.058 Uiso 1 1 calc R U . . .
H18B H 0.8353 0.4409 0.4987 0.058 Uiso 1 1 calc R U . . .
H18C H 0.9131 0.3905 0.5237 0.058 Uiso 1 1 calc R U . . .
C19 C 0.9586(4) 0.4484(4) 0.6302(3) 0.0385(17) Uani 1 1 d . . . . .
H19A H 0.9793 0.3940 0.6234 0.058 Uiso 1 1 calc R U . . .
H19B H 0.9544 0.4525 0.6719 0.058 Uiso 1 1 calc R U . . .
H19C H 0.9930 0.4917 0.6218 0.058 Uiso 1 1 calc R U . . .
C20 C 0.8261(4) 0.3906(4) 0.6060(3) 0.0340(16) Uani 1 1 d . . . . .
H20A H 0.7777 0.3883 0.5757 0.051 Uiso 1 1 calc R U . . .
H20B H 0.8153 0.4036 0.6449 0.051 Uiso 1 1 calc R U . . .
H20C H 0.8521 0.3370 0.6080 0.051 Uiso 1 1 calc R U . . .
C21 C 0.6718(5) 0.4551(4) 0.7658(4) 0.0394(18) Uani 1 1 d . . . . .
C22 C 0.6145(5) 0.4294(5) 0.7094(4) 0.056(2) Uani 1 1 d . . . . .
H22A H 0.6055 0.3696 0.7103 0.084 Uiso 1 1 calc R U . . .
H22B H 0.6350 0.4431 0.6746 0.084 Uiso 1 1 calc R U . . .
H22C H 0.5658 0.4588 0.7070 0.084 Uiso 1 1 calc R U . . .
C23 C 0.7395(5) 0.3928(5) 0.7749(4) 0.050(2) Uani 1 1 d . . . . .
H23A H 0.7228 0.3392 0.7875 0.075 Uiso 1 1 calc R U . . .
H23B H 0.7826 0.4138 0.8056 0.075 Uiso 1 1 calc R U . . .
H23C H 0.7559 0.3860 0.7373 0.075 Uiso 1 1 calc R U . . .
C24 C 0.6345(6) 0.4477(5) 0.8202(4) 0.065(3) Uani 1 1 d . . . . .
H24A H 0.5901 0.4849 0.8148 0.097 Uiso 1 1 calc R U . . .
H24B H 0.6722 0.4629 0.8566 0.097 Uiso 1 1 calc R U . . .
H24C H 0.6175 0.3906 0.8236 0.097 Uiso 1 1 calc R U . . .
C25 C 0.7622(4) 0.6101(5) 0.8256(3) 0.0350(16) Uani 1 1 d . . . . .
C26 C 0.8056(5) 0.6835(5) 0.8085(4) 0.049(2) Uani 1 1 d . . . . .
H26A H 0.7688 0.7242 0.7870 0.073 Uiso 1 1 calc R U . . .
H26B H 0.8391 0.6648 0.7828 0.073 Uiso 1 1 calc R U . . .
H26C H 0.8368 0.7090 0.8446 0.073 Uiso 1 1 calc R U . . .
C27 C 0.7119(5) 0.6432(5) 0.8658(3) 0.048(2) Uani 1 1 d . . . . .
H27A H 0.6821 0.5977 0.8774 0.072 Uiso 1 1 calc R U . . .
H27B H 0.6768 0.6852 0.8443 0.072 Uiso 1 1 calc R U . . .
H27C H 0.7446 0.6679 0.9016 0.072 Uiso 1 1 calc R U . . .
C28 C 0.8200(5) 0.5494(5) 0.8621(3) 0.051(2) Uani 1 1 d . . . . .
H28A H 0.8558 0.5795 0.8936 0.076 Uiso 1 1 calc R U . . .
H28B H 0.8488 0.5222 0.8359 0.076 Uiso 1 1 calc R U . . .
H28C H 0.7925 0.5076 0.8801 0.076 Uiso 1 1 calc R U . . .
C29 C 0.8501(4) 0.5203(5) 0.7228(3) 0.0388(17) Uani 1 1 d . . . . .
Cl1 Cl 0.68085(10) 0.77157(10) 0.58340(8) 0.0330(4) Uani 1 1 d . . . . .
Ge1 Ge 0.65244(4) 0.63606(4) 0.60501(3) 0.02230(15) Uani 1 1 d . . . . .
N1 N 0.5986(3) 0.5966(3) 0.5312(2) 0.0266(12) Uani 1 1 d . . . . .
N2 N 0.5568(3) 0.6635(3) 0.6193(2) 0.0286(12) Uani 1 1 d . . . . .
O1 O 0.9021(3) 0.4904(4) 0.7533(2) 0.0562(16) Uani 1 1 d . . . . .
P1 P 0.83449(9) 0.56408(10) 0.59745(7) 0.0214(3) Uani 1 1 d . . . . .
P2 P 0.70311(10) 0.56339(10) 0.75358(7) 0.0246(3) Uani 1 1 d . . . . .

loop_
_atom_site_aniso_label
_atom_site_aniso_U_11
_atom_site_aniso_U_22
_atom_site_aniso_U_33
_atom_site_aniso_U_23
_atom_site_aniso_U_13
_atom_site_aniso_U_12
Ir01 0.02298(13) 0.02353(13) 0.01629(12) 0.00206(10) 0.00358(8) 0.00479(11)
C1 0.017(3) 0.026(3) 0.034(4) 0.007(3) 0.004(3) 0.002(3)
C2 0.033(4) 0.027(3) 0.036(4) 0.003(3) 0.002(3) -0.004(3)
C3 0.022(3) 0.037(4) 0.048(5) 0.011(3) -0.003(3) -0.003(3)
C4 0.027(4) 0.037(4) 0.056(5) 0.012(4) 0.005(3) -0.001(3)
C5 0.032(4) 0.029(4) 0.045(4) 0.004(3) 0.011(3) 0.003(3)
C6 0.022(3) 0.029(3) 0.035(4) 0.008(3) 0.004(3) 0.000(3)
C7 0.024(3) 0.026(3) 0.025(3) -0.002(2) 0.007(3) 0.000(3)
C8 0.029(3) 0.026(3) 0.019(3) -0.002(2) 0.003(3) -0.003(3)
C9 0.026(3) 0.031(3) 0.019(3) 0.000(3) 0.002(3) 0.006(3)
C10 0.041(4) 0.033(4) 0.039(4) 0.007(3) 0.012(3) 0.019(3)
C11 0.046(4) 0.034(4) 0.028(4) 0.002(3) 0.011(3) 0.009(3)
C12 0.037(4) 0.032(4) 0.032(4) 0.007(3) 0.013(3) 0.010(3)
C13 0.022(3) 0.029(3) 0.029(3) 0.004(3) 0.000(3) -0.001(3)
C14 0.033(4) 0.043(4) 0.041(4) 0.001(3) 0.013(3) -0.004(3)
C15 0.045(4) 0.026(3) 0.045(4) -0.004(3) 0.012(4) -0.010(3)
C16 0.030(4) 0.050(5) 0.037(4) -0.001(3) -0.006(3) -0.010(3)
C17 0.030(3) 0.028(3) 0.028(3) -0.001(3) 0.006(3) 0.005(3)
C18 0.044(4) 0.037(4) 0.036(4) -0.006(3) 0.010(3) 0.012(3)
C19 0.033(4) 0.036(4) 0.044(4) 0.001(3) 0.004(3) 0.008(3)
C20 0.042(4) 0.018(3) 0.042(4) 0.000(3) 0.009(3) 0.001(3)
C21 0.051(5) 0.028(4) 0.044(4) 0.007(3) 0.020(4) -0.003(3)
C22 0.061(6) 0.040(4) 0.065(6) -0.008(4) 0.009(5) -0.017(4)
C23 0.068(6) 0.028(4) 0.056(5) 0.005(4) 0.015(4) 0.010(4)
C24 0.099(8) 0.042(5) 0.072(7) 0.009(4) 0.058(6) -0.004(5)
C25 0.042(4) 0.044(4) 0.017(3) -0.006(3) 0.004(3) 0.003(3)
C26 0.059(5) 0.053(5) 0.033(4) -0.014(4) 0.009(4) -0.012(4)
C27 0.060(5) 0.062(5) 0.023(4) -0.007(4) 0.013(4) 0.012(4)
C28 0.055(5) 0.065(6) 0.028(4) 0.001(4) 0.000(4) 0.012(4)
C29 0.039(4) 0.055(5) 0.023(3) 0.006(3) 0.009(3) 0.009(4)
Cl1 0.0356(9) 0.0275(8) 0.0344(9) 0.0057(7) 0.0048(7) 0.0013(7)
Ge1 0.0231(3) 0.0240(3) 0.0195(3) 0.0029(3) 0.0043(3) 0.0058(3)
N1 0.024(3) 0.028(3) 0.027(3) -0.004(2) 0.004(2) 0.001(2)
N2 0.028(3) 0.033(3) 0.027(3) 0.005(2) 0.010(2) 0.013(2)
O1 0.041(3) 0.093(5) 0.030(3) 0.012(3) -0.001(2) 0.028(3)
P1 0.0222(7) 0.0228(8) 0.0192(7) 0.0003(6) 0.0044(6) 0.0014(7)
P2 0.0309(8) 0.0259(8) 0.0183(7) 0.0035(7) 0.0082(6) 0.0042(7)

loop_
_atom_type_symbol
_atom_type_description
_atom_type_scat_dispersion_real
_atom_type_scat_dispersion_imag
_atom_type_scat_source
C C 0.0033 0.0016 'International Tables Vol C Tables 4.2.6.8 and 6.1.1.4'
H H 0.0000 0.0000 'International Tables Vol C Tables 4.2.6.8 and 6.1.1.4'
N N 0.0061 0.0033 'International Tables Vol C Tables 4.2.6.8 and 6.1.1.4'
P P 0.1023 0.0942 'International Tables Vol C Tables 4.2.6.8 and 6.1.1.4'
Cl Cl 0.1484 0.1585 'International Tables Vol C Tables 4.2.6.8 and 6.1.1.4'
Ge Ge 0.1547 1.8001 'International Tables Vol C Tables 4.2.6.8 and 6.1.1.4'
Ir Ir -1.4442 7.9887 'International Tables Vol C Tables 4.2.6.8 and 6.1.1.4'
O O 0.0106 0.0060 'International Tables Vol C Tables 4.2.6.8 and 6.1.1.4'

loop_
_geom_angle_atom_site_label_1
_geom_angle_atom_site_label_2
_geom_angle_atom_site_label_3
_geom_angle
_geom_angle_site_symmetry_1
_geom_angle_site_symmetry_3
_geom_angle_publ_flag
C29 Ir01 P2 88.5(2) . . ?
C29 Ir01 P1 86.9(2) . . ?
P2 Ir01 P1 174.73(5) . . ?
C29 Ir01 Ge1 178.4(2) . . ?
P2 Ir01 Ge1 93.10(4) . . ?
P1 Ir01 Ge1 91.48(4) . . ?
C2 C1 N1 126.1(6) . . ?
C2 C1 C6 120.1(6) . . ?
N1 C1 C6 113.8(6) . . ?
C1 C2 C3 119.6(7) . . ?
C1 C2 H2 120.2 . . ?
C3 C2 H2 120.2 . . ?
C4 C3 C2 120.7(7) . . ?
C4 C3 H3 119.7 . . ?
C2 C3 H3 119.7 . . ?
C3 C4 C5 120.3(7) . . ?
C3 C4 H4 119.8 . . ?
C5 C4 H4 119.8 . . ?
C6 C5 C4 119.9(7) . . ?
C6 C5 H5 120.1 . . ?
C4 C5 H5 120.1 . . ?
C5 C6 C1 119.4(6) . . ?
C5 C6 N2 125.8(7) . . ?
C1 C6 N2 114.8(6) . . ?
N1 C7 C8 110.9(5) . . ?
N1 C7 H7A 109.5 . . ?
C8 C7 H7A 109.5 . . ?
N1 C7 H7B 109.5 . . ?
C8 C7 H7B 109.5 . . ?
H7A C7 H7B 108.1 . . ?
C7 C8 C9 114.6(5) . . ?
C7 C8 H8A 108.6 . . ?
C9 C8 H8A 108.6 . . ?
C7 C8 H8B 108.6 . . ?
C9 C8 H8B 108.6 . . ?
H8A C8 H8B 107.6 . . ?
C8 C9 P1 112.2(4) . . ?
C8 C9 H9A 109.2 . . ?
P1 C9 H9A 109.2 . . ?
C8 C9 H9B 109.2 . . ?
P1 C9 H9B 109.2 . . ?
H9A C9 H9B 107.9 . . ?
N2 C10 C11 110.9(5) . . ?
N2 C10 H10A 109.5 . . ?
C11 C10 H10A 109.5 . . ?
N2 C10 H10B 109.5 . . ?
C11 C10 H10B 109.5 . . ?
H10A C10 H10B 108.0 . . ?
C10 C11 C12 110.6(6) . . ?
C10 C11 H11A 109.5 . . ?
C12 C11 H11A 109.5 . . ?
C10 C11 H11B 109.5 . . ?
C12 C11 H11B 109.5 . . ?
H11A C11 H11B 108.1 . . ?
C11 C12 P2 115.6(5) . . ?
C11 C12 H12A 108.4 . . ?
P2 C12 H12A 108.4 . . ?
C11 C12 H12B 108.4 . . ?
P2 C12 H12B 108.4 . . ?
H12A C12 H12B 107.5 . . ?
C15 C13 C14 109.0(6) . . ?
C15 C13 C16 106.3(6) . . ?
C14 C13 C16 110.3(6) . . ?
C15 C13 P1 107.4(4) . . ?
C14 C13 P1 114.0(5) . . ?
C16 C13 P1 109.6(5) . . ?
C13 C14 H14A 109.5 . . ?
C13 C14 H14B 109.5 . . ?
H14A C14 H14B 109.5 . . ?
C13 C14 H14C 109.5 . . ?
H14A C14 H14C 109.5 . . ?
H14B C14 H14C 109.5 . . ?
C13 C15 H15A 109.5 . . ?
C13 C15 H15B 109.5 . . ?
H15A C15 H15B 109.5 . . ?
C13 C15 H15C 109.5 . . ?
H15A C15 H15C 109.5 . . ?
H15B C15 H15C 109.5 . . ?
C13 C16 H16A 109.5 . . ?
C13 C16 H16B 109.5 . . ?
H16A C16 H16B 109.5 . . ?
C13 C16 H16C 109.5 . . ?
H16A C16 H16C 109.5 . . ?
H16B C16 H16C 109.5 . . ?
C18 C17 C19 107.6(6) . . ?
C18 C17 C20 108.3(6) . . ?
C19 C17 C20 107.0(6) . . ?
C18 C17 P1 112.3(5) . . ?
C19 C17 P1 112.8(5) . . ?
C20 C17 P1 108.6(4) . . ?
C17 C18 H18A 109.5 . . ?
C17 C18 H18B 109.5 . . ?
H18A C18 H18B 109.5 . . ?
C17 C18 H18C 109.5 . . ?
H18A C18 H18C 109.5 . . ?
H18B C18 H18C 109.5 . . ?
C17 C19 H19A 109.5 . . ?
C17 C19 H19B 109.5 . . ?
H19A C19 H19B 109.5 . . ?
C17 C19 H19C 109.5 . . ?
H19A C19 H19C 109.5 . . ?
H19B C19 H19C 109.5 . . ?
C17 C20 H20A 109.5 . . ?
C17 C20 H20B 109.5 . . ?
H20A C20 H20B 109.5 . . ?
C17 C20 H20C 109.5 . . ?
H20A C20 H20C 109.5 . . ?
H20B C20 H20C 109.5 . . ?
C22 C21 C24 109.9(7) . . ?
C22 C21 C23 107.0(7) . . ?
C24 C21 C23 107.8(7) . . ?
C22 C21 P2 107.0(5) . . ?
C24 C21 P2 112.9(5) . . ?
C23 C21 P2 112.1(5) . . ?
C21 C22 H22A 109.5 . . ?
C21 C22 H22B 109.5 . . ?
H22A C22 H22B 109.5 . . ?
C21 C22 H22C 109.5 . . ?
H22A C22 H22C 109.5 . . ?
H22B C22 H22C 109.5 . . ?
C21 C23 H23A 109.5 . . ?
C21 C23 H23B 109.5 . . ?
H23A C23 H23B 109.5 . . ?
C21 C23 H23C 109.5 . . ?
H23A C23 H23C 109.5 . . ?
H23B C23 H23C 109.5 . . ?
C21 C24 H24A 109.5 . . ?
C21 C24 H24B 109.5 . . ?
H24A C24 H24B 109.5 . . ?
C21 C24 H24C 109.5 . . ?
H24A C24 H24C 109.5 . . ?
H24B C24 H24C 109.5 . . ?
C27 C25 C26 106.8(6) . . ?
C27 C25 C28 108.0(6) . . ?
C26 C25 C28 108.9(7) . . ?
C27 C25 P2 112.4(5) . . ?
C26 C25 P2 107.3(5) . . ?
C28 C25 P2 113.3(5) . . ?
C25 C26 H26A 109.5 . . ?
C25 C26 H26B 109.5 . . ?
H26A C26 H26B 109.5 . . ?
C25 C26 H26C 109.5 . . ?
H26A C26 H26C 109.5 . . ?
H26B C26 H26C 109.5 . . ?
C25 C27 H27A 109.5 . . ?
C25 C27 H27B 109.5 . . ?
H27A C27 H27B 109.5 . . ?
C25 C27 H27C 109.5 . . ?
H27A C27 H27C 109.5 . . ?
H27B C27 H27C 109.5 . . ?
C25 C28 H28A 109.5 . . ?
C25 C28 H28B 109.5 . . ?
H28A C28 H28B 109.5 . . ?
C25 C28 H28C 109.5 . . ?
H28A C28 H28C 109.5 . . ?
H28B C28 H28C 109.5 . . ?
O1 C29 Ir01 179.4(7) . . ?
N1 Ge1 N2 86.5(2) . . ?
N1 Ge1 Cl1 102.66(17) . . ?
N2 Ge1 Cl1 93.81(18) . . ?
N1 Ge1 Ir01 127.05(16) . . ?
N2 Ge1 Ir01 128.97(17) . . ?
Cl1 Ge1 Ir01 110.90(5) . . ?
C1 N1 C7 118.0(5) . . ?
C1 N1 Ge1 111.2(4) . . ?
C7 N1 Ge1 129.5(4) . . ?
C6 N2 C10 118.4(5) . . ?
C6 N2 Ge1 109.6(4) . . ?
C10 N2 Ge1 122.0(5) . . ?
C9 P1 C13 103.7(3) . . ?
C9 P1 C17 103.2(3) . . ?
C13 P1 C17 109.4(3) . . ?
C9 P1 Ir01 111.4(2) . . ?
C13 P1 Ir01 114.1(2) . . ?
C17 P1 Ir01 114.0(2) . . ?
C12 P2 C21 100.4(3) . . ?
C12 P2 C25 103.2(3) . . ?
C21 P2 C25 111.3(3) . . ?
C12 P2 Ir01 116.4(2) . . ?
C21 P2 Ir01 111.3(2) . . ?
C25 P2 Ir01 113.3(2) . . ?

loop_
_geom_bond_atom_site_label_1
_geom_bond_atom_site_label_2
_geom_bond_distance
_geom_bond_site_symmetry_2
_geom_bond_publ_flag
Ir01 C29 1.844(7) . ?
Ir01 P2 2.3534(16) . ?
Ir01 P1 2.3639(16) . ?
Ir01 Ge1 2.5098(7) . ?
C1 C2 1.386(9) . ?
C1 N1 1.388(8) . ?
C1 C6 1.404(9) . ?
C2 C3 1.390(10) . ?
C2 H2 0.9500 . ?
C3 C4 1.362(11) . ?
C3 H3 0.9500 . ?
C4 C5 1.399(10) . ?
C4 H4 0.9500 . ?
C5 C6 1.384(9) . ?
C5 H5 0.9500 . ?
C6 N2 1.408(8) . ?
C7 N1 1.459(8) . ?
C7 C8 1.509(8) . ?
C7 H7A 0.9900 . ?
C7 H7B 0.9900 . ?
C8 C9 1.537(9) . ?
C8 H8A 0.9900 . ?
C8 H8B 0.9900 . ?
C9 P1 1.829(6) . ?
C9 H9A 0.9900 . ?
C9 H9B 0.9900 . ?
C10 N2 1.443(9) . ?
C10 C11 1.505(10) . ?
C10 H10A 0.9900 . ?
C10 H10B 0.9900 . ?
C11 C12 1.549(9) . ?
C11 H11A 0.9900 . ?
C11 H11B 0.9900 . ?
C12 P2 1.821(7) . ?
C12 H12A 0.9900 . ?
C12 H12B 0.9900 . ?
C13 C15 1.511(9) . ?
C13 C14 1.520(10) . ?
C13 C16 1.551(9) . ?
C13 P1 1.902(6) . ?
C14 H14A 0.9800 . ?
C14 H14B 0.9800 . ?
C14 H14C 0.9800 . ?
C15 H15A 0.9800 . ?
C15 H15B 0.9800 . ?
C15 H15C 0.9800 . ?
C16 H16A 0.9800 . ?
C16 H16B 0.9800 . ?
C16 H16C 0.9800 . ?
C17 C18 1.521(9) . ?
C17 C19 1.532(9) . ?
C17 C20 1.559(9) . ?
C17 P1 1.901(7) . ?
C18 H18A 0.9800 . ?
C18 H18B 0.9800 . ?
C18 H18C 0.9800 . ?
C19 H19A 0.9800 . ?
C19 H19B 0.9800 . ?
C19 H19C 0.9800 . ?
C20 H20A 0.9800 . ?
C20 H20B 0.9800 . ?
C20 H20C 0.9800 . ?
C21 C22 1.517(11) . ?
C21 C24 1.549(11) . ?
C21 C23 1.550(11) . ?
C21 P2 1.878(7) . ?
C22 H22A 0.9800 . ?
C22 H22B 0.9800 . ?
C22 H22C 0.9800 . ?
C23 H23A 0.9800 . ?
C23 H23B 0.9800 . ?
C23 H23C 0.9800 . ?
C24 H24A 0.9800 . ?
C24 H24B 0.9800 . ?
C24 H24C 0.9800 . ?
C25 C27 1.524(10) . ?
C25 C26 1.517(11) . ?
C25 C28 1.529(10) . ?
C25 P2 1.907(7) . ?
C26 H26A 0.9800 . ?
C26 H26B 0.9800 . ?
C26 H26C 0.9800 . ?
C27 H27A 0.9800 . ?
C27 H27B 0.9800 . ?
C27 H27C 0.9800 . ?
C28 H28A 0.9800 . ?
C28 H28B 0.9800 . ?
C28 H28C 0.9800 . ?
C29 O1 1.138(8) . ?
Cl1 Ge1 2.3265(17) . ?
Ge1 N1 1.864(5) . ?
Ge1 N2 1.864(5) . ?
